data_4088726
loop_
_publ_author_name
'Ermert, David M.'
'Gordon, Jesse B.'
'Abboud, Khalil A.'
'Murray, Leslie J.'

_publ_section_title
;
 Synthesis of Trinuclear Tin(II), Germanium(II), and Aluminum(III)
 Cyclophane Complexes
;
_journal_issue 21
_journal_name_full Organometallics
_journal_page_first 3651
_journal_paper_doi 10.1021/acs.organomet.6b00354
_journal_volume 35
_journal_year 2016
_chemical_formula_moiety 'C45 H63 N6 Cl3 Ge3, 3.5(C6 H6)'
_chemical_formula_sum 'C66 H84 Cl3 Ge3 N6'
_chemical_formula_weight 1285.51
_space_group_crystal_system monoclinic
_space_group_IT_number 15
_space_group_name_Hall '-C 2yc'
_space_group_name_H-M_alt 'C 1 2/c 1'
_atom_sites_solution_hydrogens geom
_atom_sites_solution_primary direct
_atom_sites_solution_secondary difmap
_audit_creation_method SHELXL-2014/7
_audit_update_record
;
2016-04-17 # Formatted by publCIF

;
_cell_angle_alpha 90
_cell_angle_beta 100.8793(12)
_cell_angle_gamma 90
_cell_formula_units_Z 8
_cell_length_a 44.808(3)
_cell_length_b 18.1308(13)
_cell_length_c 15.9563(11)
_cell_measurement_reflns_used 9723
_cell_measurement_temperature 100(2)
_cell_measurement_theta_max 28.0
_cell_measurement_theta_min 2.0
_cell_volume 12730.0(15)
_computing_cell_refinement 'Bruker APEX2'
_computing_data_collection 'Bruker APEX2 (Bruker, 2008)'
_computing_data_reduction 'Bruker SAINT (Bruker, 2008)'
_computing_molecular_graphics 'XP in SHELXTL-plus, Bruker 2014'
_computing_publication_material 'SHELXL2014/7, Sheldrick, G. M. 2014'
_computing_structure_refinement 'SHELXL2014/7, Sheldrick G. M. 2014'
_computing_structure_solution 'SHELXL2014/7, Sheldrick G. M. 2014'
_diffrn_ambient_temperature 100(2)
_diffrn_measured_fraction_theta_full 1.000
_diffrn_measured_fraction_theta_max 1.000
_diffrn_measurement_device_type 'Bruker APEX-II DUO'
_diffrn_measurement_method 'phi and omega scans'
_diffrn_radiation_type MoK\a
_diffrn_radiation_wavelength 0.71073
_diffrn_reflns_av_R_equivalents 0.0335
_diffrn_reflns_av_unetI/netI 0.0240
_diffrn_reflns_Laue_measured_fraction_full 1.000
_diffrn_reflns_Laue_measured_fraction_max 1.000
_diffrn_reflns_limit_h_max 58
_diffrn_reflns_limit_h_min -57
_diffrn_reflns_limit_k_max 23
_diffrn_reflns_limit_k_min -23
_diffrn_reflns_limit_l_max 20
_diffrn_reflns_limit_l_min -20
_diffrn_reflns_number 120311
_diffrn_reflns_point_group_measured_fraction_full 1.000
_diffrn_reflns_point_group_measured_fraction_max 1.000
_diffrn_reflns_theta_full 25.242
_diffrn_reflns_theta_max 27.499
_diffrn_reflns_theta_min 0.925
_diffrn_source 'fine-focus sealed tube'
_exptl_absorpt_coefficient_mu 1.578
_exptl_absorpt_correction_T_max 0.9062
_exptl_absorpt_correction_T_min 0.7933
_exptl_absorpt_correction_type analytical
_exptl_absorpt_process_details 'based on measured indexed crystal faces, Bruker SHELXTL2014 (Sheldrick, 2014)'
_exptl_crystal_colour yellow
_exptl_crystal_density_diffrn 1.341
_exptl_crystal_description Blocks
_exptl_crystal_F_000 5352
_exptl_crystal_size_max 0.235
_exptl_crystal_size_mid 0.183
_exptl_crystal_size_min 0.070
_refine_diff_density_max 0.828
_refine_diff_density_min -0.879
_refine_diff_density_rms 0.071
_refine_ls_extinction_method none
_refine_ls_goodness_of_fit_ref 1.042
_refine_ls_hydrogen_treatment constr
_refine_ls_matrix_type full
_refine_ls_number_parameters 682
_refine_ls_number_reflns 14650
_refine_ls_number_restraints 0
_refine_ls_restrained_S_all 1.042
_refine_ls_R_factor_all 0.0395
_refine_ls_R_factor_gt 0.0304
_refine_ls_shift/su_max 0.002
_refine_ls_shift/su_mean 0.000
_refine_ls_structure_factor_coef Fsqd
_refine_ls_weighting_details 'w=1/[\s^2^(Fo^2^)+(0.0460P)^2^+16.5724P] where P=(Fo^2^+2Fc^2^)/3'
_refine_ls_weighting_scheme calc
_refine_ls_wR_factor_gt 0.0815
_refine_ls_wR_factor_ref 0.0853
_reflns_Friedel_coverage 0.000
_reflns_number_gt 12268
_reflns_number_total 14650
_reflns_threshold_expression 'I > 2\s(I)'
_cod_data_source_file om6b00354_si_002.cif
_cod_data_source_block murr14
_cod_original_sg_symbol_H-M 'C 2/c'
_cod_database_code 4088726
_shelx_shelxl_version_number 2014/7
_shelx_space_group_comment
; 
The symmetry employed for this shelxl refinement is uniquely defined 
by the following loop, which should always be used as a source of 
symmetry information in preference to the above space-group names. 
They are only intended as comments. 
;
_shelx_estimated_absorpt_t_min 0.708
_shelx_estimated_absorpt_t_max 0.898

loop_
_space_group_symop_operation_xyz
'x, y, z'
'-x, y, -z+1/2'
'x+1/2, y+1/2, z'
'-x+1/2, y+1/2, -z+1/2'
'-x, -y, -z'
'x, -y, z-1/2'
'-x+1/2, -y+1/2, -z'
'x+1/2, -y+1/2, z-1/2'

loop_
_atom_site_label
_atom_site_type_symbol
_atom_site_fract_x
_atom_site_fract_y
_atom_site_fract_z
_atom_site_U_iso_or_equiv
_atom_site_adp_type
_atom_site_occupancy
_atom_site_site_symmetry_order
_atom_site_calc_flag
_atom_site_refinement_flags_posn
_atom_site_refinement_flags_adp
_atom_site_refinement_flags_occupancy
_atom_site_disorder_assembly
_atom_site_disorder_group
Ge1 Ge 0.14356(2) -0.18794(2) 0.65751(2) 0.01504(5) Uani 1 1 d . . . . .
Ge2 Ge 0.16042(2) -0.41723(2) 0.60858(2) 0.01849(6) Uani 1 1 d . . . . .
Ge3 Ge 0.10136(2) -0.29305(2) 0.41207(2) 0.01587(6) Uani 1 1 d . . . . .
Cl1 Cl 0.13197(2) -0.06230(3) 0.68510(4) 0.02400(11) Uani 1 1 d . . . . .
Cl3 Cl 0.07975(2) -0.35449(3) 0.28193(3) 0.02410(11) Uani 1 1 d . . . . .
Cl2 Cl 0.19423(2) -0.46569(3) 0.72967(3) 0.02840(13) Uani 1 1 d . . . . .
N1 N 0.13717(4) -0.21700(9) 0.77195(10) 0.0161(3) Uani 1 1 d . . . . .
N2 N 0.18756(4) -0.17261(9) 0.69985(10) 0.0158(3) Uani 1 1 d . . . . .
N3 N 0.13368(4) -0.50540(9) 0.60104(10) 0.0130(3) Uani 1 1 d . . . . .
N4 N 0.18395(4) -0.46263(9) 0.52807(10) 0.0137(3) Uani 1 1 d . . . . .
N5 N 0.06190(4) -0.24828(9) 0.42151(10) 0.0151(3) Uani 1 1 d . . . . .
N6 N 0.11212(4) -0.20662(9) 0.34926(10) 0.0153(3) Uani 1 1 d . . . . .
C1 C 0.10605(5) -0.24450(11) 0.77413(12) 0.0161(4) Uani 1 1 d . . . . .
H1A H 0.0920 -0.2021 0.7719 0.019 Uiso 1 1 calc R U . . .
H1B H 0.1062 -0.2710 0.8285 0.019 Uiso 1 1 calc R U . . .
C2 C 0.15560(5) -0.19894(12) 0.84463(13) 0.0200(4) Uani 1 1 d . . . . .
C3 C 0.18481(5) -0.17090(13) 0.84847(13) 0.0233(5) Uani 1 1 d . . . . .
H3A H 0.1955 -0.1573 0.9035 0.028 Uiso 1 1 calc R U . . .
C4 C 0.20035(5) -0.16042(12) 0.78126(13) 0.0198(4) Uani 1 1 d . . . . .
C5 C 0.20549(5) -0.16103(11) 0.63131(12) 0.0167(4) Uani 1 1 d . . . . .
H5A H 0.2272 -0.1704 0.6546 0.020 Uiso 1 1 calc R U . . .
H5B H 0.2034 -0.1090 0.6121 0.020 Uiso 1 1 calc R U . . .
C6 C 0.14517(6) -0.20937(15) 0.92851(14) 0.0314(6) Uani 1 1 d . . . . .
H6A H 0.1266 -0.1806 0.9283 0.047 Uiso 1 1 calc R U . . .
H6B H 0.1611 -0.1926 0.9753 0.047 Uiso 1 1 calc R U . . .
H6C H 0.1410 -0.2617 0.9364 0.047 Uiso 1 1 calc R U . . .
C7 C 0.23304(5) -0.13518(14) 0.80378(14) 0.0274(5) Uani 1 1 d . . . . .
H7A H 0.2356 -0.0901 0.7721 0.041 Uiso 1 1 calc R U . . .
H7B H 0.2464 -0.1738 0.7887 0.041 Uiso 1 1 calc R U . . .
H7C H 0.2383 -0.1253 0.8652 0.041 Uiso 1 1 calc R U . . .
C8 C 0.10601(4) -0.49676(11) 0.63967(12) 0.0149(4) Uani 1 1 d . . . . .
H8A H 0.1107 -0.5132 0.6999 0.018 Uiso 1 1 calc R U . . .
H8B H 0.0896 -0.5286 0.6088 0.018 Uiso 1 1 calc R U . . .
C9 C 0.14133(4) -0.57256(11) 0.57997(12) 0.0137(4) Uani 1 1 d . . . . .
C10 C 0.16708(5) -0.58661(11) 0.54372(12) 0.0148(4) Uani 1 1 d . . . . .
H10A H 0.1719 -0.6370 0.5369 0.018 Uiso 1 1 calc R U . . .
C11 C 0.18635(4) -0.53502(11) 0.51668(11) 0.0141(4) Uani 1 1 d . . . . .
C12 C 0.20582(5) -0.41276(11) 0.49673(13) 0.0161(4) Uani 1 1 d . . . . .
H12A H 0.2084 -0.4292 0.4394 0.019 Uiso 1 1 calc R U . . .
H12B H 0.2258 -0.4162 0.5355 0.019 Uiso 1 1 calc R U . . .
C13 C 0.12183(5) -0.63786(11) 0.59259(13) 0.0185(4) Uani 1 1 d . . . . .
H13A H 0.1182 -0.6379 0.6512 0.028 Uiso 1 1 calc R U . . .
H13B H 0.1323 -0.6835 0.5822 0.028 Uiso 1 1 calc R U . . .
H13C H 0.1024 -0.6347 0.5526 0.028 Uiso 1 1 calc R U . . .
C14 C 0.21028(5) -0.56454(12) 0.47044(13) 0.0199(4) Uani 1 1 d . . . . .
H14A H 0.2303 -0.5460 0.4979 0.030 Uiso 1 1 calc R U . . .
H14B H 0.2058 -0.5482 0.4108 0.030 Uiso 1 1 calc R U . . .
H14C H 0.2103 -0.6186 0.4725 0.030 Uiso 1 1 calc R U . . .
C15 C 0.04484(4) -0.28985(11) 0.47763(12) 0.0157(4) Uani 1 1 d . . . . .
H15A H 0.0342 -0.3319 0.4454 0.019 Uiso 1 1 calc R U . . .
H15B H 0.0293 -0.2572 0.4946 0.019 Uiso 1 1 calc R U . . .
C16 C 0.04768(5) -0.19684(12) 0.36964(13) 0.0188(4) Uani 1 1 d . . . . .
C17 C 0.06154(5) -0.15809(12) 0.31161(13) 0.0203(4) Uani 1 1 d . . . . .
H17A H 0.0489 -0.1257 0.2737 0.024 Uiso 1 1 calc R U . . .
C18 C 0.09195(5) -0.16165(11) 0.30315(12) 0.0172(4) Uani 1 1 d . . . . .
C19 C 0.14398(5) -0.20590(12) 0.33601(13) 0.0172(4) Uani 1 1 d . . . . .
H19A H 0.1497 -0.1549 0.3235 0.021 Uiso 1 1 calc R U . . .
H19B H 0.1457 -0.2371 0.2862 0.021 Uiso 1 1 calc R U . . .
C20 C 0.01499(5) -0.17779(15) 0.37170(16) 0.0307(6) Uani 1 1 d . . . . .
H20A H 0.0134 -0.1615 0.4292 0.046 Uiso 1 1 calc R U . . .
H20B H 0.0022 -0.2214 0.3564 0.046 Uiso 1 1 calc R U . . .
H20C H 0.0082 -0.1381 0.3309 0.046 Uiso 1 1 calc R U . . .
C21 C 0.10177(5) -0.11109(12) 0.23819(14) 0.0221(4) Uani 1 1 d . . . . .
H21A H 0.1113 -0.1402 0.1987 0.033 Uiso 1 1 calc R U . . .
H21B H 0.1164 -0.0749 0.2675 0.033 Uiso 1 1 calc R U . . .
H21C H 0.0840 -0.0853 0.2062 0.033 Uiso 1 1 calc R U . . .
C22 C 0.09453(4) -0.29600(11) 0.69990(12) 0.0138(4) Uani 1 1 d . . . . .
C23 C 0.10429(4) -0.36987(11) 0.70568(12) 0.0140(4) Uani 1 1 d . . . . .
C24 C 0.09512(4) -0.41741(10) 0.63605(12) 0.0134(4) Uani 1 1 d . . . . .
C25 C 0.07608(4) -0.39184(11) 0.56134(12) 0.0134(4) Uani 1 1 d . . . . .
C26 C 0.06571(4) -0.31861(11) 0.55739(12) 0.0135(4) Uani 1 1 d . . . . .
C27 C 0.07500(4) -0.27012(11) 0.62644(12) 0.0140(4) Uani 1 1 d . . . . .
C28 C 0.12417(5) -0.39834(12) 0.78725(12) 0.0183(4) Uani 1 1 d . . . . .
H28A H 0.1368 -0.3574 0.8156 0.022 Uiso 1 1 calc R U . . .
H28B H 0.1380 -0.4368 0.7725 0.022 Uiso 1 1 calc R U . . .
C29 C 0.10537(5) -0.43094(13) 0.84978(13) 0.0241(5) Uani 1 1 d . . . . .
H29A H 0.1191 -0.4490 0.9009 0.036 Uiso 1 1 calc R U . . .
H29B H 0.0930 -0.4719 0.8223 0.036 Uiso 1 1 calc R U . . .
H29C H 0.0921 -0.3927 0.8660 0.036 Uiso 1 1 calc R U . . .
C30 C 0.06623(5) -0.44313(12) 0.48614(12) 0.0177(4) Uani 1 1 d . . . . .
H30A H 0.0817 -0.4822 0.4870 0.021 Uiso 1 1 calc R U . . .
H30B H 0.0649 -0.4150 0.4324 0.021 Uiso 1 1 calc R U . . .
C31 C 0.03533(5) -0.47883(13) 0.48837(14) 0.0235(5) Uani 1 1 d . . . . .
H31A H 0.0290 -0.5086 0.4368 0.035 Uiso 1 1 calc R U . . .
H31B H 0.0202 -0.4402 0.4909 0.035 Uiso 1 1 calc R U . . .
H31C H 0.0371 -0.5105 0.5389 0.035 Uiso 1 1 calc R U . . .
C32 C 0.06352(5) -0.19121(11) 0.62003(13) 0.0181(4) Uani 1 1 d . . . . .
H32A H 0.0600 -0.1754 0.5596 0.022 Uiso 1 1 calc R U . . .
H32B H 0.0793 -0.1586 0.6526 0.022 Uiso 1 1 calc R U . . .
C33 C 0.03392(5) -0.18215(13) 0.65436(16) 0.0268(5) Uani 1 1 d . . . . .
H33A H 0.0271 -0.1308 0.6473 0.040 Uiso 1 1 calc R U . . .
H33B H 0.0375 -0.1953 0.7150 0.040 Uiso 1 1 calc R U . . .
H33C H 0.0183 -0.2146 0.6226 0.040 Uiso 1 1 calc R U . . .
C34 C 0.19502(4) -0.21142(11) 0.55551(12) 0.0145(4) Uani 1 1 d . . . . .
C35 C 0.20525(4) -0.28480(11) 0.56053(12) 0.0136(4) Uani 1 1 d . . . . .
C36 C 0.19533(4) -0.33315(11) 0.49175(12) 0.0142(4) Uani 1 1 d . . . . .
C37 C 0.17567(4) -0.30792(11) 0.41846(12) 0.0147(4) Uani 1 1 d . . . . .
C38 C 0.16567(4) -0.23427(11) 0.41417(12) 0.0148(4) Uani 1 1 d . . . . .
C39 C 0.17520(4) -0.18570(11) 0.48275(12) 0.0144(4) Uani 1 1 d . . . . .
C40 C 0.22774(5) -0.31116(12) 0.63806(13) 0.0174(4) Uani 1 1 d . . . . .
H40A H 0.2240 -0.3639 0.6483 0.021 Uiso 1 1 calc R U . . .
H40B H 0.2247 -0.2830 0.6889 0.021 Uiso 1 1 calc R U . . .
C41 C 0.26061(5) -0.30122(13) 0.62542(14) 0.0224(4) Uani 1 1 d . . . . .
H41A H 0.2746 -0.3182 0.6765 0.034 Uiso 1 1 calc R U . . .
H41B H 0.2644 -0.2490 0.6156 0.034 Uiso 1 1 calc R U . . .
H41C H 0.2638 -0.3302 0.5760 0.034 Uiso 1 1 calc R U . . .
C42 C 0.16639(5) -0.35942(12) 0.34268(13) 0.0196(4) Uani 1 1 d . . . . .
H42A H 0.1455 -0.3475 0.3133 0.024 Uiso 1 1 calc R U . . .
H42B H 0.1666 -0.4110 0.3631 0.024 Uiso 1 1 calc R U . . .
C43 C 0.18834(5) -0.35164(13) 0.27933(14) 0.0256(5) Uani 1 1 d . . . . .
H43A H 0.1815 -0.3835 0.2298 0.038 Uiso 1 1 calc R U . . .
H43B H 0.2088 -0.3662 0.3075 0.038 Uiso 1 1 calc R U . . .
H43C H 0.1886 -0.3002 0.2605 0.038 Uiso 1 1 calc R U . . .
C44 C 0.16413(5) -0.10613(11) 0.47721(13) 0.0188(4) Uani 1 1 d . . . . .
H44A H 0.1624 -0.0890 0.5350 0.023 Uiso 1 1 calc R U . . .
H44B H 0.1436 -0.1042 0.4410 0.023 Uiso 1 1 calc R U . . .
C45 C 0.18525(5) -0.05347(12) 0.44026(16) 0.0277(5) Uani 1 1 d . . . . .
H45A H 0.1768 -0.0035 0.4372 0.042 Uiso 1 1 calc R U . . .
H45B H 0.1870 -0.0699 0.3829 0.042 Uiso 1 1 calc R U . . .
H45C H 0.2054 -0.0535 0.4771 0.042 Uiso 1 1 calc R U . . .
C46 C 0.05587(6) 0.25147(15) 0.58801(15) 0.0324(6) Uani 1 1 d . . . . .
H46A H 0.0596 0.2447 0.6481 0.039 Uiso 1 1 calc R U . . .
C47 C 0.06594(6) 0.19985(15) 0.53643(17) 0.0361(6) Uani 1 1 d . . . . .
H47A H 0.0763 0.1571 0.5611 0.043 Uiso 1 1 calc R U . . .
C48 C 0.06105(6) 0.20980(15) 0.44921(16) 0.0345(6) Uani 1 1 d . . . . .
H48A H 0.0682 0.1741 0.4141 0.041 Uiso 1 1 calc R U . . .
C49 C 0.04590(6) 0.27117(14) 0.41315(15) 0.0311(5) Uani 1 1 d . . . . .
H49A H 0.0427 0.2783 0.3531 0.037 Uiso 1 1 calc R U . . .
C50 C 0.03520(6) 0.32287(14) 0.46457(16) 0.0319(5) Uani 1 1 d . . . . .
H50A H 0.0243 0.3649 0.4398 0.038 Uiso 1 1 calc R U . . .
C51 C 0.04043(6) 0.31280(14) 0.55221(16) 0.0300(5) Uani 1 1 d . . . . .
H51A H 0.0334 0.3483 0.5876 0.036 Uiso 1 1 calc R U . . .
C52 C 0.0000 0.5356(2) 0.2500 0.0394(9) Uani 1 2 d S T P . .
H52A H 0.0000 0.5880 0.2500 0.047 Uiso 1 2 calc R U P . .
C53 C -0.02431(6) 0.49690(16) 0.27188(15) 0.0360(6) Uani 1 1 d . . . . .
H53A H -0.0411 0.5229 0.2863 0.043 Uiso 1 1 calc R U . . .
C54 C -0.02400(5) 0.42157(15) 0.27254(15) 0.0318(6) Uani 1 1 d . . . . .
H54A H -0.0404 0.3952 0.2886 0.038 Uiso 1 1 calc R U . . .
C55 C 0.0000 0.3837(2) 0.2500 0.0304(7) Uani 1 2 d S T P . .
H55A H 0.0000 0.3313 0.2500 0.037 Uiso 1 2 calc R U P . .
C56 C 0.0338(2) 0.0145(4) 0.4047(7) 0.043(2) Uiso 0.421(12) 1 d . . P A 1
H56A H 0.0128 0.0115 0.4066 0.052 Uiso 0.421(12) 1 calc R U P A 1
C57 C 0.0550(3) -0.0039(4) 0.4739(5) 0.0389(19) Uiso 0.421(12) 1 d . . P A 1
H57A H 0.0486 -0.0201 0.5243 0.047 Uiso 0.421(12) 1 calc R U P A 1
C58 C 0.0855(2) 0.0003(4) 0.4728(5) 0.0394(19) Uiso 0.421(12) 1 d . . P A 1
H58A H 0.1001 -0.0130 0.5217 0.047 Uiso 0.421(12) 1 calc R U P A 1
C59 C 0.0943(2) 0.0238(5) 0.4004(7) 0.047(2) Uiso 0.421(12) 1 d . . P A 1
H59A H 0.1154 0.0272 0.3996 0.057 Uiso 0.421(12) 1 calc R U P A 1
C60 C 0.0740(3) 0.0426(5) 0.3291(6) 0.042(3) Uiso 0.421(12) 1 d . . P A 1
H60A H 0.0805 0.0586 0.2787 0.051 Uiso 0.421(12) 1 calc R U P A 1
C61 C 0.04307(17) 0.0374(5) 0.3327(7) 0.037(2) Uiso 0.421(12) 1 d . . P A 1
H61A H 0.0283 0.0502 0.2839 0.045 Uiso 0.421(12) 1 calc R U P A 1
C56' C 0.04103(11) 0.0117(3) 0.4328(4) 0.0470(16) Uiso 0.579(12) 1 d G . P A 2
H56B H 0.0222 0.0044 0.4510 0.056 Uiso 0.579(12) 1 calc R U P A 2
C57' C 0.06824(16) 0.0011(2) 0.4899(2) 0.0350(14) Uiso 0.579(12) 1 d G . P A 2
H57B H 0.0680 -0.0134 0.5470 0.042 Uiso 0.579(12) 1 calc R U P A 2
C58' C 0.09574(11) 0.0117(2) 0.4633(2) 0.0318(13) Uiso 0.579(12) 1 d G . P A 2
H58B H 0.1143 0.0045 0.5023 0.038 Uiso 0.579(12) 1 calc R U P A 2
C59' C 0.09603(7) 0.0329(2) 0.3797(3) 0.0278(14) Uiso 0.579(12) 1 d G . P A 2
H59B H 0.1148 0.0401 0.3616 0.033 Uiso 0.579(12) 1 calc R U P A 2
C60' C 0.06883(10) 0.0434(3) 0.32272(19) 0.033(2) Uiso 0.579(12) 1 d G . P A 2
H60B H 0.0690 0.0579 0.2656 0.039 Uiso 0.579(12) 1 calc R U P A 2
C61' C 0.04132(7) 0.0328(3) 0.3493(3) 0.049(2) Uiso 0.579(12) 1 d G . P A 2
H61B H 0.0227 0.0400 0.3103 0.058 Uiso 0.579(12) 1 calc R U P A 2
C62 C 0.23191(17) -0.1608(6) 0.1367(5) 0.0257(17) Uiso 0.429(18) 1 d . . P B 1
H62A H 0.2504 -0.1818 0.1268 0.031 Uiso 0.429(18) 1 calc R U P B 1
C63 C 0.23067(15) -0.0872(6) 0.1596(5) 0.0306(17) Uiso 0.429(18) 1 d . . P B 1
H63A H 0.2485 -0.0578 0.1670 0.037 Uiso 0.429(18) 1 calc R U P B 1
C64 C 0.2035(2) -0.0566(5) 0.1716(6) 0.032(2) Uiso 0.429(18) 1 d . . P B 1
H64A H 0.2028 -0.0057 0.1854 0.038 Uiso 0.429(18) 1 calc R U P B 1
C65 C 0.17797(19) -0.0981(6) 0.1639(6) 0.029(5) Uiso 0.429(18) 1 d . . P B 1
H65A H 0.1594 -0.0768 0.1728 0.035 Uiso 0.429(18) 1 calc R U P B 1
C66 C 0.1793(2) -0.1702(4) 0.1434(5) 0.025(2) Uiso 0.429(18) 1 d . . P B 1
H66A H 0.1614 -0.1995 0.1389 0.030 Uiso 0.429(18) 1 calc R U P B 1
C67 C 0.2059(2) -0.2029(4) 0.1286(4) 0.0260(16) Uiso 0.429(18) 1 d . . P B 1
H67A H 0.2062 -0.2535 0.1132 0.031 Uiso 0.429(18) 1 calc R U P B 1
C62' C 0.22877(8) -0.0676(3) 0.1729(3) 0.0274(14) Uiso 0.571(18) 1 d G . P B 2
H62B H 0.2441 -0.0309 0.1845 0.033 Uiso 0.571(18) 1 calc R U P B 2
C63' C 0.23608(9) -0.1384(4) 0.1502(3) 0.0255(13) Uiso 0.571(18) 1 d G . P B 2
H63B H 0.2564 -0.1501 0.1462 0.031 Uiso 0.571(18) 1 calc R U P B 2
C64' C 0.21361(15) -0.1921(3) 0.1332(3) 0.0299(14) Uiso 0.571(18) 1 d G . P B 2
H64B H 0.2186 -0.2405 0.1177 0.036 Uiso 0.571(18) 1 calc R U P B 2
C65' C 0.18383(12) -0.1750(2) 0.1390(3) 0.028(2) Uiso 0.571(18) 1 d G . P B 2
H65B H 0.1685 -0.2117 0.1274 0.034 Uiso 0.571(18) 1 calc R U P B 2
C66' C 0.17651(7) -0.1042(3) 0.1618(4) 0.028(4) Uiso 0.571(18) 1 d G . P B 2
H66B H 0.1562 -0.0925 0.1657 0.034 Uiso 0.571(18) 1 calc R U P B 2
C67' C 0.19898(11) -0.05047(19) 0.1787(3) 0.031(2) Uiso 0.571(18) 1 d G . P B 2
H67B H 0.1940 -0.0021 0.1943 0.038 Uiso 0.571(18) 1 calc R U P B 2

loop_
_atom_site_aniso_label
_atom_site_aniso_U_11
_atom_site_aniso_U_22
_atom_site_aniso_U_33
_atom_site_aniso_U_23
_atom_site_aniso_U_13
_atom_site_aniso_U_12
Ge1 0.01397(11) 0.01858(11) 0.01299(10) -0.00257(8) 0.00357(8) -0.00200(8)
Ge2 0.01997(12) 0.01701(11) 0.02093(11) -0.00302(8) 0.01007(9) -0.00338(8)
Ge3 0.01458(11) 0.01786(11) 0.01635(10) 0.00284(8) 0.00591(8) -0.00076(8)
Cl1 0.0236(3) 0.0183(2) 0.0319(3) -0.0017(2) 0.0100(2) 0.0020(2)
Cl3 0.0306(3) 0.0235(3) 0.0201(2) -0.0041(2) 0.0098(2) -0.0076(2)
Cl2 0.0266(3) 0.0394(3) 0.0186(2) -0.0001(2) 0.0029(2) -0.0096(2)
N1 0.0178(9) 0.0176(8) 0.0131(8) -0.0028(6) 0.0037(7) -0.0020(7)
N2 0.0131(8) 0.0189(9) 0.0158(8) -0.0042(6) 0.0036(6) -0.0017(6)
N3 0.0120(8) 0.0139(8) 0.0140(7) 0.0011(6) 0.0044(6) -0.0017(6)
N4 0.0129(8) 0.0145(8) 0.0149(8) 0.0007(6) 0.0059(6) -0.0006(6)
N5 0.0132(8) 0.0188(8) 0.0140(8) 0.0027(6) 0.0044(6) -0.0018(7)
N6 0.0139(8) 0.0173(8) 0.0148(8) 0.0022(6) 0.0034(6) -0.0029(6)
C1 0.0173(10) 0.0177(10) 0.0146(9) -0.0024(7) 0.0065(8) -0.0021(8)
C2 0.0228(11) 0.0232(11) 0.0137(9) -0.0020(8) 0.0024(8) 0.0003(8)
C3 0.0224(11) 0.0312(12) 0.0146(9) -0.0062(9) -0.0009(8) -0.0024(9)
C4 0.0178(11) 0.0199(10) 0.0207(10) -0.0044(8) 0.0012(8) -0.0001(8)
C5 0.0138(10) 0.0181(10) 0.0186(9) -0.0028(8) 0.0043(8) -0.0035(8)
C6 0.0314(13) 0.0492(15) 0.0135(10) -0.0039(10) 0.0039(9) -0.0098(11)
C7 0.0205(11) 0.0375(13) 0.0222(11) -0.0073(10) -0.0012(9) -0.0057(10)
C8 0.0144(10) 0.0155(9) 0.0168(9) 0.0002(7) 0.0079(8) -0.0018(7)
C9 0.0144(9) 0.0161(9) 0.0095(8) 0.0031(7) -0.0002(7) -0.0006(7)
C10 0.0175(10) 0.0126(9) 0.0146(9) 0.0007(7) 0.0034(8) 0.0022(7)
C11 0.0137(10) 0.0185(10) 0.0097(8) 0.0009(7) 0.0012(7) 0.0017(7)
C12 0.0149(10) 0.0163(10) 0.0192(9) 0.0002(8) 0.0090(8) -0.0011(8)
C13 0.0213(11) 0.0147(10) 0.0211(10) 0.0001(8) 0.0082(8) -0.0027(8)
C14 0.0222(11) 0.0176(10) 0.023(1) 0.0002(8) 0.0117(9) 0.0023(8)
C15 0.0119(9) 0.0205(10) 0.0155(9) 0.0028(8) 0.0043(7) -0.0017(8)
C16 0.0136(10) 0.0242(11) 0.018(1) 0.0020(8) 0.0016(8) -0.0021(8)
C17 0.0178(11) 0.0214(10) 0.0208(10) 0.0085(8) 0.0013(8) 0.0014(8)
C18 0.0188(10) 0.0167(10) 0.0160(9) 0.0008(8) 0.0032(8) -0.0040(8)
C19 0.0147(10) 0.0218(10) 0.0163(9) 0.0031(8) 0.0059(8) -0.0021(8)
C20 0.0169(11) 0.0406(14) 0.0355(13) 0.0201(11) 0.0072(10) 0.0055(10)
C21 0.0218(11) 0.0218(11) 0.0242(11) 0.0082(9) 0.0078(9) -0.0002(9)
C22 0.0134(9) 0.0161(9) 0.0134(9) -0.0017(7) 0.0066(7) -0.0026(7)
C23 0.0120(9) 0.0175(9) 0.0139(9) 0.0014(7) 0.0061(7) -0.0025(7)
C24 0.0123(9) 0.0146(9) 0.0152(9) 0.0006(7) 0.0076(7) -0.0019(7)
C25 0.0112(9) 0.0177(9) 0.0134(9) -0.0009(7) 0.0078(7) -0.0037(7)
C26 0.0102(9) 0.0182(9) 0.0133(9) 0.0011(7) 0.0053(7) -0.0030(7)
C27 0.0122(9) 0.0160(9) 0.0159(9) 0.0007(7) 0.0076(7) -0.0014(7)
C28 0.0192(11) 0.0198(10) 0.0154(9) 0.0009(8) 0.0019(8) -0.0020(8)
C29 0.0275(12) 0.0303(12) 0.0140(9) 0.0039(9) 0.0032(9) -0.0036(9)
C30 0.0188(10) 0.0204(10) 0.0147(9) -0.0013(8) 0.0049(8) -0.0031(8)
C31 0.0226(11) 0.0244(11) 0.0225(10) -0.0026(9) 0.0022(9) -0.0102(9)
C32 0.0184(10) 0.0165(10) 0.0204(10) -0.0004(8) 0.0057(8) 0.0007(8)
C33 0.0213(12) 0.0266(12) 0.0341(12) -0.0032(10) 0.0093(10) 0.0056(9)
C34 0.0110(9) 0.0174(9) 0.0165(9) -0.0013(7) 0.0065(7) -0.0035(7)
C35 0.0102(9) 0.0176(9) 0.0146(9) 0.0007(7) 0.0061(7) -0.0029(7)
C36 0.0125(9) 0.0154(9) 0.0173(9) -0.0001(7) 0.0090(8) -0.0024(7)
C37 0.0132(9) 0.0175(10) 0.0153(9) -0.0011(7) 0.0076(7) -0.0049(7)
C38 0.0109(9) 0.0197(10) 0.0152(9) 0.0021(7) 0.0060(7) -0.0028(7)
C39 0.0103(9) 0.0160(9) 0.0188(9) 0.0017(7) 0.0072(7) -0.0021(7)
C40 0.0155(10) 0.0204(10) 0.0171(9) 0.0017(8) 0.0046(8) 0.0001(8)
C41 0.0144(10) 0.0301(12) 0.0227(10) 0.0021(9) 0.0035(8) -0.0002(9)
C42 0.0211(11) 0.0203(10) 0.0178(10) -0.0044(8) 0.0047(8) -0.0039(8)
C43 0.0278(12) 0.0317(12) 0.0192(10) -0.0081(9) 0.0091(9) -0.0038(10)
C44 0.0176(10) 0.0162(10) 0.0234(10) 0.0012(8) 0.0061(8) 0.0013(8)
C45 0.0286(13) 0.0168(11) 0.0392(13) 0.0051(9) 0.0103(10) -0.0014(9)
C46 0.0333(14) 0.0394(14) 0.0247(12) 0.0013(10) 0.0061(10) -0.0142(11)
C47 0.0394(15) 0.0321(14) 0.0352(13) 0.0032(11) 0.0028(12) 0.0000(11)
C48 0.0365(15) 0.0358(14) 0.0326(13) -0.0056(11) 0.0096(11) 0.0017(11)
C49 0.0329(14) 0.0361(14) 0.0246(11) -0.0006(10) 0.0062(10) -0.0017(11)
C50 0.0321(14) 0.0285(13) 0.0343(13) -0.0017(10) 0.0042(11) -0.0004(10)
C51 0.0255(12) 0.0336(13) 0.0327(12) -0.0091(10) 0.0103(10) -0.0089(10)
C52 0.061(3) 0.0315(19) 0.0218(16) 0.000 -0.0035(17) 0.000
C53 0.0336(14) 0.0522(17) 0.0215(11) -0.0003(11) 0.0037(10) 0.0171(12)
C54 0.0191(12) 0.0510(16) 0.0261(12) 0.0052(11) 0.0065(10) -0.0003(11)
C55 0.0259(18) 0.0325(18) 0.0314(17) 0.000 0.0014(14) 0.000

loop_
_atom_type_symbol
_atom_type_description
_atom_type_scat_dispersion_real
_atom_type_scat_dispersion_imag
_atom_type_scat_source
C C 0.0033 0.0016 'International Tables Vol C Tables 4.2.6.8 and 6.1.1.4'
H H 0.0000 0.0000 'International Tables Vol C Tables 4.2.6.8 and 6.1.1.4'
N N 0.0061 0.0033 'International Tables Vol C Tables 4.2.6.8 and 6.1.1.4'
Cl Cl 0.1484 0.1585 'International Tables Vol C Tables 4.2.6.8 and 6.1.1.4'
Ge Ge 0.1547 1.8001 'International Tables Vol C Tables 4.2.6.8 and 6.1.1.4'

loop_
_geom_angle_atom_site_label_1
_geom_angle_atom_site_label_2
_geom_angle_atom_site_label_3
_geom_angle
_geom_angle_site_symmetry_1
N1 Ge1 N2 91.77(7) .
N1 Ge1 Cl1 90.54(5) .
N2 Ge1 Cl1 92.31(5) .
N4 Ge2 N3 90.86(7) .
N4 Ge2 Cl2 92.16(5) .
N3 Ge2 Cl2 92.07(5) .
N6 Ge3 N5 91.18(7) .
N6 Ge3 Cl3 91.52(5) .
N5 Ge3 Cl3 92.06(5) .
C2 N1 C1 119.49(17) .
C2 N1 Ge1 124.47(14) .
C1 N1 Ge1 114.32(12) .
C4 N2 C5 119.93(17) .
C4 N2 Ge1 124.91(14) .
C5 N2 Ge1 114.20(12) .
C9 N3 C8 118.39(16) .
C9 N3 Ge2 124.93(13) .
C8 N3 Ge2 115.38(12) .
C11 N4 C12 118.53(16) .
C11 N4 Ge2 124.24(13) .
C12 N4 Ge2 115.40(12) .
C16 N5 C15 119.37(17) .
C16 N5 Ge3 124.90(14) .
C15 N5 Ge3 113.98(12) .
C18 N6 C19 119.18(16) .
C18 N6 Ge3 124.25(14) .
C19 N6 Ge3 114.51(12) .
N1 C1 C22 111.69(15) .
N1 C1 H1A 109.3 .
C22 C1 H1A 109.3 .
N1 C1 H1B 109.3 .
C22 C1 H1B 109.3 .
H1A C1 H1B 107.9 .
N1 C2 C3 123.41(19) .
N1 C2 C6 119.8(2) .
C3 C2 C6 116.83(19) .
C2 C3 C4 127.97(19) .
C2 C3 H3A 116.0 .
C4 C3 H3A 116.0 .
N2 C4 C3 122.6(2) .
N2 C4 C7 120.00(19) .
C3 C4 C7 117.35(19) .
N2 C5 C34 111.83(16) .
N2 C5 H5A 109.2 .
C34 C5 H5A 109.2 .
N2 C5 H5B 109.2 .
C34 C5 H5B 109.2 .
H5A C5 H5B 107.9 .
C2 C6 H6A 109.5 .
C2 C6 H6B 109.5 .
H6A C6 H6B 109.5 .
C2 C6 H6C 109.5 .
H6A C6 H6C 109.5 .
H6B C6 H6C 109.5 .
C4 C7 H7A 109.5 .
C4 C7 H7B 109.5 .
H7A C7 H7B 109.5 .
C4 C7 H7C 109.5 .
H7A C7 H7C 109.5 .
H7B C7 H7C 109.5 .
N3 C8 C24 111.72(15) .
N3 C8 H8A 109.3 .
C24 C8 H8A 109.3 .
N3 C8 H8B 109.3 .
C24 C8 H8B 109.3 .
H8A C8 H8B 107.9 .
N3 C9 C10 122.78(18) .
N3 C9 C13 120.25(17) .
C10 C9 C13 116.96(17) .
C11 C10 C9 127.49(18) .
C11 C10 H10A 116.3 .
C9 C10 H10A 116.3 .
N4 C11 C10 123.19(18) .
N4 C11 C14 119.95(17) .
C10 C11 C14 116.84(17) .
N4 C12 C36 112.29(15) .
N4 C12 H12A 109.1 .
C36 C12 H12A 109.1 .
N4 C12 H12B 109.1 .
C36 C12 H12B 109.1 .
H12A C12 H12B 107.9 .
C9 C13 H13A 109.5 .
C9 C13 H13B 109.5 .
H13A C13 H13B 109.5 .
C9 C13 H13C 109.5 .
H13A C13 H13C 109.5 .
H13B C13 H13C 109.5 .
C11 C14 H14A 109.5 .
C11 C14 H14B 109.5 .
H14A C14 H14B 109.5 .
C11 C14 H14C 109.5 .
H14A C14 H14C 109.5 .
H14B C14 H14C 109.5 .
N5 C15 C26 111.86(15) .
N5 C15 H15A 109.2 .
C26 C15 H15A 109.2 .
N5 C15 H15B 109.2 .
C26 C15 H15B 109.2 .
H15A C15 H15B 107.9 .
N5 C16 C17 123.03(19) .
N5 C16 C20 120.02(18) .
C17 C16 C20 116.95(19) .
C18 C17 C16 127.20(19) .
C18 C17 H17A 116.4 .
C16 C17 H17A 116.4 .
N6 C18 C17 123.25(18) .
N6 C18 C21 119.72(18) .
C17 C18 C21 117.03(18) .
N6 C19 C38 111.35(15) .
N6 C19 H19A 109.4 .
C38 C19 H19A 109.4 .
N6 C19 H19B 109.4 .
C38 C19 H19B 109.4 .
H19A C19 H19B 108.0 .
C16 C20 H20A 109.5 .
C16 C20 H20B 109.5 .
H20A C20 H20B 109.5 .
C16 C20 H20C 109.5 .
H20A C20 H20C 109.5 .
H20B C20 H20C 109.5 .
C18 C21 H21A 109.5 .
C18 C21 H21B 109.5 .
H21A C21 H21B 109.5 .
C18 C21 H21C 109.5 .
H21A C21 H21C 109.5 .
H21B C21 H21C 109.5 .
C27 C22 C23 120.66(18) .
C27 C22 C1 120.76(18) .
C23 C22 C1 118.57(17) .
C24 C23 C22 119.42(18) .
C24 C23 C28 120.33(18) .
C22 C23 C28 120.24(17) .
C23 C24 C25 120.54(18) .
C23 C24 C8 120.51(17) .
C25 C24 C8 118.95(17) .
C26 C25 C24 119.48(17) .
C26 C25 C30 120.00(17) .
C24 C25 C30 120.51(18) .
C25 C26 C27 120.55(18) .
C25 C26 C15 120.49(17) .
C27 C26 C15 118.95(18) .
C22 C27 C26 119.30(18) .
C22 C27 C32 121.42(18) .
C26 C27 C32 119.28(18) .
C23 C28 C29 112.38(17) .
C23 C28 H28A 109.1 .
C29 C28 H28A 109.1 .
C23 C28 H28B 109.1 .
C29 C28 H28B 109.1 .
H28A C28 H28B 107.9 .
C28 C29 H29A 109.5 .
C28 C29 H29B 109.5 .
H29A C29 H29B 109.5 .
C28 C29 H29C 109.5 .
H29A C29 H29C 109.5 .
H29B C29 H29C 109.5 .
C25 C30 C31 111.67(16) .
C25 C30 H30A 109.3 .
C31 C30 H30A 109.3 .
C25 C30 H30B 109.3 .
C31 C30 H30B 109.3 .
H30A C30 H30B 107.9 .
C30 C31 H31A 109.5 .
C30 C31 H31B 109.5 .
H31A C31 H31B 109.5 .
C30 C31 H31C 109.5 .
H31A C31 H31C 109.5 .
H31B C31 H31C 109.5 .
C27 C32 C33 112.41(17) .
C27 C32 H32A 109.1 .
C33 C32 H32A 109.1 .
C27 C32 H32B 109.1 .
C33 C32 H32B 109.1 .
H32A C32 H32B 107.9 .
C32 C33 H33A 109.5 .
C32 C33 H33B 109.5 .
H33A C33 H33B 109.5 .
C32 C33 H33C 109.5 .
H33A C33 H33C 109.5 .
H33B C33 H33C 109.5 .
C39 C34 C35 120.74(18) .
C39 C34 C5 120.80(18) .
C35 C34 C5 118.44(18) .
C34 C35 C36 119.56(18) .
C34 C35 C40 120.27(17) .
C36 C35 C40 120.14(18) .
C37 C36 C35 120.19(18) .
C37 C36 C12 119.64(17) .
C35 C36 C12 120.17(18) .
C36 C37 C38 119.68(18) .
C36 C37 C42 119.80(18) .
C38 C37 C42 120.47(18) .
C37 C38 C39 120.62(18) .
C37 C38 C19 120.69(18) .
C39 C38 C19 118.69(18) .
C34 C39 C38 119.21(18) .
C34 C39 C44 120.79(18) .
C38 C39 C44 120.00(18) .
C35 C40 C41 111.22(16) .
C35 C40 H40A 109.4 .
C41 C40 H40A 109.4 .
C35 C40 H40B 109.4 .
C41 C40 H40B 109.4 .
H40A C40 H40B 108.0 .
C40 C41 H41A 109.5 .
C40 C41 H41B 109.5 .
H41A C41 H41B 109.5 .
C40 C41 H41C 109.5 .
H41A C41 H41C 109.5 .
H41B C41 H41C 109.5 .
C37 C42 C43 110.60(17) .
C37 C42 H42A 109.5 .
C43 C42 H42A 109.5 .
C37 C42 H42B 109.5 .
C43 C42 H42B 109.5 .
H42A C42 H42B 108.1 .
C42 C43 H43A 109.5 .
C42 C43 H43B 109.5 .
H43A C43 H43B 109.5 .
C42 C43 H43C 109.5 .
H43A C43 H43C 109.5 .
H43B C43 H43C 109.5 .
C39 C44 C45 113.13(17) .
C39 C44 H44A 109.0 .
C45 C44 H44A 109.0 .
C39 C44 H44B 109.0 .
C45 C44 H44B 109.0 .
H44A C44 H44B 107.8 .
C44 C45 H45A 109.5 .
C44 C45 H45B 109.5 .
H45A C45 H45B 109.5 .
C44 C45 H45C 109.5 .
H45A C45 H45C 109.5 .
H45B C45 H45C 109.5 .
C51 C46 C47 119.8(2) .
C51 C46 H46A 120.1 .
C47 C46 H46A 120.1 .
C46 C47 C48 120.4(3) .
C46 C47 H47A 119.8 .
C48 C47 H47A 119.8 .
C49 C48 C47 120.1(2) .
C49 C48 H48A 120.0 .
C47 C48 H48A 120.0 .
C48 C49 C50 119.9(2) .
C48 C49 H49A 120.1 .
C50 C49 H49A 120.1 .
C51 C50 C49 119.7(2) .
C51 C50 H50A 120.1 .
C49 C50 H50A 120.1 .
C46 C51 C50 120.1(2) .
C46 C51 H51A 119.9 .
C50 C51 H51A 119.9 .
C53 C52 C53 119.6(4) 2
C53 C52 H52A 120.2 2
C53 C52 H52A 120.2 .
C54 C53 C52 119.8(3) .
C54 C53 H53A 120.1 .
C52 C53 H53A 120.1 .
C53 C54 C55 120.2(3) .
C53 C54 H54A 119.9 .
C55 C54 H54A 119.9 .
C54 C55 C54 120.3(3) 2
C54 C55 H55A 119.9 2
C54 C55 H55A 119.9 .
C57 C56 C61 119.0(7) .
C57 C56 H56A 120.5 .
C61 C56 H56A 120.5 .
C56 C57 C58 121.5(7) .
C56 C57 H57A 119.2 .
C58 C57 H57A 119.2 .
C59 C58 C57 118.6(7) .
C59 C58 H58A 120.7 .
C57 C58 H58A 120.7 .
C58 C59 C60 122.2(8) .
C58 C59 H59A 118.9 .
C60 C59 H59A 118.9 .
C59 C60 C61 117.4(8) .
C59 C60 H60A 121.3 .
C61 C60 H60A 121.3 .
C56 C61 C60 121.2(8) .
C56 C61 H61A 119.4 .
C60 C61 H61A 119.4 .
C57' C56' C61' 120.0 .
C57' C56' H56B 120.0 .
C61' C56' H56B 120.0 .
C56' C57' C58' 120.0 .
C56' C57' H57B 120.0 .
C58' C57' H57B 120.0 .
C59' C58' C57' 120.0 .
C59' C58' H58B 120.0 .
C57' C58' H58B 120.0 .
C58' C59' C60' 120.0 .
C58' C59' H59B 120.0 .
C60' C59' H59B 120.0 .
C61' C60' C59' 120.0 .
C61' C60' H60B 120.0 .
C59' C60' H60B 120.0 .
C60' C61' C56' 120.0 .
C60' C61' H61B 120.0 .
C56' C61' H61B 120.0 .
C67 C62 C63 118.9(5) .
C67 C62 H62A 120.6 .
C63 C62 H62A 120.6 .
C64 C63 C62 120.2(6) .
C64 C63 H63A 119.9 .
C62 C63 H63A 119.9 .
C65 C64 C63 121.0(7) .
C65 C64 H64A 119.5 .
C63 C64 H64A 119.5 .
C66 C65 C64 119.0(7) .
C66 C65 H65A 120.5 .
C64 C65 H65A 120.5 .
C65 C66 C67 122.0(7) .
C65 C66 H66A 119.0 .
C67 C66 H66A 119.0 .
C62 C67 C66 119.0(6) .
C62 C67 H67A 120.5 .
C66 C67 H67A 120.5 .
C63' C62' C67' 120.0 .
C63' C62' H62B 120.0 .
C67' C62' H62B 120.0 .
C62' C63' C64' 120.0 .
C62' C63' H63B 120.0 .
C64' C63' H63B 120.0 .
C65' C64' C63' 120.0 .
C65' C64' H64B 120.0 .
C63' C64' H64B 120.0 .
C64' C65' C66' 120.0 .
C64' C65' H65B 120.0 .
C66' C65' H65B 120.0 .
C67' C66' C65' 120.0 .
C67' C66' H66B 120.0 .
C65' C66' H66B 120.0 .
C66' C67' C62' 120.0 .
C66' C67' H67B 120.0 .
C62' C67' H67B 120.0 .

loop_
_geom_bond_atom_site_label_1
_geom_bond_atom_site_label_2
_geom_bond_distance
_geom_bond_site_symmetry_2
Ge1 N1 1.9729(17) .
Ge1 N2 1.9793(17) .
Ge1 Cl1 2.3956(6) .
Ge2 N4 1.9875(16) .
Ge2 N3 1.9876(16) .
Ge2 Cl2 2.3864(6) .
Ge3 N6 1.9686(16) .
Ge3 N5 1.9767(17) .
Ge3 Cl3 2.3942(6) .
N1 C2 1.331(3) .
N1 C1 1.487(3) .
N2 C4 1.335(3) .
N2 C5 1.489(3) .
N3 C9 1.325(3) .
N3 C8 1.493(2) .
N4 C11 1.332(3) .
N4 C12 1.488(2) .
N5 C16 1.327(3) .
N5 C15 1.488(2) .
N6 C18 1.331(3) .
N6 C19 1.482(3) .
C1 C22 1.520(3) .
C1 H1A 0.9900 .
C1 H1B 0.9900 .
C2 C3 1.395(3) .
C2 C6 1.510(3) .
C3 C4 1.398(3) .
C3 H3A 0.9500 .
C4 C7 1.512(3) .
C5 C34 1.518(3) .
C5 H5A 0.9900 .
C5 H5B 0.9900 .
C6 H6A 0.9800 .
C6 H6B 0.9800 .
C6 H6C 0.9800 .
C7 H7A 0.9800 .
C7 H7B 0.9800 .
C7 H7C 0.9800 .
C8 C24 1.517(3) .
C8 H8A 0.9900 .
C8 H8B 0.9900 .
C9 C10 1.408(3) .
C9 C13 1.507(3) .
C10 C11 1.396(3) .
C10 H10A 0.9500 .
C11 C14 1.509(3) .
C12 C36 1.515(3) .
C12 H12A 0.9900 .
C12 H12B 0.9900 .
C13 H13A 0.9800 .
C13 H13B 0.9800 .
C13 H13C 0.9800 .
C14 H14A 0.9800 .
C14 H14B 0.9800 .
C14 H14C 0.9800 .
C15 C26 1.522(3) .
C15 H15A 0.9900 .
C15 H15B 0.9900 .
C16 C17 1.398(3) .
C16 C20 1.511(3) .
C17 C18 1.396(3) .
C17 H17A 0.9500 .
C18 C21 1.510(3) .
C19 C38 1.519(3) .
C19 H19A 0.9900 .
C19 H19B 0.9900 .
C20 H20A 0.9800 .
C20 H20B 0.9800 .
C20 H20C 0.9800 .
C21 H21A 0.9800 .
C21 H21B 0.9800 .
C21 H21C 0.9800 .
C22 C27 1.405(3) .
C22 C23 1.407(3) .
C23 C24 1.405(3) .
C23 C28 1.522(3) .
C24 C25 1.407(3) .
C25 C26 1.404(3) .
C25 C30 1.516(3) .
C26 C27 1.410(3) .
C27 C32 1.517(3) .
C28 C29 1.540(3) .
C28 H28A 0.9900 .
C28 H28B 0.9900 .
C29 H29A 0.9800 .
C29 H29B 0.9800 .
C29 H29C 0.9800 .
C30 C31 1.535(3) .
C30 H30A 0.9900 .
C30 H30B 0.9900 .
C31 H31A 0.9800 .
C31 H31B 0.9800 .
C31 H31C 0.9800 .
C32 C33 1.536(3) .
C32 H32A 0.9900 .
C32 H32B 0.9900 .
C33 H33A 0.9800 .
C33 H33B 0.9800 .
C33 H33C 0.9800 .
C34 C39 1.402(3) .
C34 C35 1.404(3) .
C35 C36 1.409(3) .
C35 C40 1.518(3) .
C36 C37 1.401(3) .
C37 C38 1.406(3) .
C37 C42 1.522(3) .
C38 C39 1.407(3) .
C39 C44 1.523(3) .
C40 C41 1.534(3) .
C40 H40A 0.9900 .
C40 H40B 0.9900 .
C41 H41A 0.9800 .
C41 H41B 0.9800 .
C41 H41C 0.9800 .
C42 C43 1.544(3) .
C42 H42A 0.9900 .
C42 H42B 0.9900 .
C43 H43A 0.9800 .
C43 H43B 0.9800 .
C43 H43C 0.9800 .
C44 C45 1.538(3) .
C44 H44A 0.9900 .
C44 H44B 0.9900 .
C45 H45A 0.9800 .
C45 H45B 0.9800 .
C45 H45C 0.9800 .
C46 C51 1.376(4) .
C46 C47 1.377(4) .
C46 H46A 0.9500 .
C47 C48 1.379(4) .
C47 H47A 0.9500 .
C48 C49 1.372(4) .
C48 H48A 0.9500 .
C49 C50 1.389(4) .
C49 H49A 0.9500 .
C50 C51 1.386(4) .
C50 H50A 0.9500 .
C51 H51A 0.9500 .
C52 C53 1.394(3) 2
C52 C53 1.394(3) .
C52 H52A 0.9500 .
C53 C54 1.366(4) .
C53 H53A 0.9500 .
C54 C55 1.380(3) .
C54 H54A 0.9500 .
C55 C54 1.380(3) 2
C55 H55A 0.9500 .
C56 C57 1.355(11) .
C56 C61 1.359(12) .
C56 H56A 0.9500 .
C57 C58 1.370(11) .
C57 H57A 0.9500 .
C58 C59 1.358(12) .
C58 H58A 0.9500 .
C59 C60 1.362(13) .
C59 H59A 0.9500 .
C60 C61 1.399(12) .
C60 H60A 0.9500 .
C61 H61A 0.9500 .
C56' C57' 1.3900 .
C56' C61' 1.3900 .
C56' H56B 0.9500 .
C57' C58' 1.3900 .
C57' H57B 0.9500 .
C58' C59' 1.3900 .
C58' H58B 0.9500 .
C59' C60' 1.3900 .
C59' H59B 0.9500 .
C60' C61' 1.3900 .
C60' H60B 0.9500 .
C61' H61B 0.9500 .
C62 C67 1.378(9) .
C62 C63 1.386(10) .
C62 H62A 0.9500 .
C63 C64 1.383(11) .
C63 H63A 0.9500 .
C64 C65 1.357(12) .
C64 H64A 0.9500 .
C65 C66 1.352(11) .
C65 H65A 0.9500 .
C66 C67 1.393(11) .
C66 H66A 0.9500 .
C67 H67A 0.9500 .
C62' C63' 1.3900 .
C62' C67' 1.3900 .
C62' H62B 0.9500 .
C63' C64' 1.3900 .
C63' H63B 0.9500 .
C64' C65' 1.3900 .
C64' H64B 0.9500 .
C65' C66' 1.3900 .
C65' H65B 0.9500 .
C66' C67' 1.3900 .
C66' H66B 0.9500 .
C67' H67B 0.9500 .
